data_1516378
loop_
_publ_author_name
'Yang, Jye-Shane'
'Lin, Cheng-Kai'
'Lahoti, Anand M.'
'Tseng, Chung-Kai'
'Liu, Yi-Hung'
'Lee, Gene-Hsiang'
'Peng, Shie-Ming'

_publ_section_title
;
 Effect of ground-state twisting on the trans --&gt; cis
 photoisomerization and TICT state formation of aminostilbenes.
;
_journal_issue 17
_journal_name_full 'The journal of physical chemistry. A'
_journal_page_first 4868
_journal_page_last 4877
_journal_paper_doi 10.1021/jp807748t
_journal_volume 113
_journal_year 2009
_chemical_formula_sum 'C22 H18 N2'
_chemical_formula_weight 310.38
_chemical_name_systematic
; 
 ? 
;
_space_group_IT_number 14
_symmetry_cell_setting monoclinic
_symmetry_space_group_name_Hall '-P 2yn'
_symmetry_space_group_name_H-M 'P 1 21/n 1'
_atom_sites_solution_hydrogens geom
_atom_sites_solution_primary direct
_atom_sites_solution_secondary difmap
_audit_creation_method SHELXL-97
_cell_angle_alpha 90.00
_cell_angle_beta 97.202(2)
_cell_angle_gamma 90.00
_cell_formula_units_Z 8
_cell_length_a 10.0075(7)
_cell_length_b 28.672(2)
_cell_length_c 11.7698(8)
_cell_measurement_reflns_used 1446
_cell_measurement_temperature 295(2)
_cell_measurement_theta_max 18.31
_cell_measurement_theta_min 2.50
_cell_volume 3350.5(4)
_computing_cell_refinement 'Bruker SAINT'
_computing_data_collection 'Bruker SMART'
_computing_data_reduction 'Bruker SAINT'
_computing_molecular_graphics 'Bruker SHELXTL'
_computing_publication_material 'Bruker SHELXTL'
_computing_structure_refinement 'SHELXL-97 (Sheldrick, 1997)'
_computing_structure_solution 'SHELXS-97 (Sheldrick, 1990)'
_diffrn_ambient_temperature 295(2)
_diffrn_measured_fraction_theta_full 1.000
_diffrn_measured_fraction_theta_max 1.000
_diffrn_measurement_device_type 'BRUKER SMART APEXCCD area detector'
_diffrn_measurement_method 'omega scans'
_diffrn_radiation_monochromator graphite
_diffrn_radiation_source 'fine-focus sealed tube'
_diffrn_radiation_type MoK\a
_diffrn_radiation_wavelength 0.71073
_diffrn_reflns_av_R_equivalents 0.0786
_diffrn_reflns_av_sigmaI/netI 0.0666
_diffrn_reflns_limit_h_max 11
_diffrn_reflns_limit_h_min -11
_diffrn_reflns_limit_k_max 34
_diffrn_reflns_limit_k_min -34
_diffrn_reflns_limit_l_max 13
_diffrn_reflns_limit_l_min -13
_diffrn_reflns_number 27557
_diffrn_reflns_theta_full 25.00
_diffrn_reflns_theta_max 25.00
_diffrn_reflns_theta_min 1.42
_exptl_absorpt_coefficient_mu 0.072
_exptl_absorpt_correction_T_max 0.9964
_exptl_absorpt_correction_T_min 0.9477
_exptl_absorpt_correction_type multi-scan
_exptl_crystal_colour colorless
_exptl_crystal_density_diffrn 1.231
_exptl_crystal_density_meas ?
_exptl_crystal_density_method 'not measured'
_exptl_crystal_description needle
_exptl_crystal_F_000 1312
_exptl_crystal_size_max 0.75
_exptl_crystal_size_mid 0.20
_exptl_crystal_size_min 0.05
_refine_diff_density_max 0.194
_refine_diff_density_min -0.190
_refine_diff_density_rms 0.036
_refine_ls_extinction_method none
_refine_ls_goodness_of_fit_ref 1.055
_refine_ls_hydrogen_treatment constr
_refine_ls_matrix_type full
_refine_ls_number_parameters 435
_refine_ls_number_reflns 5882
_refine_ls_number_restraints 0
_refine_ls_restrained_S_all 1.055
_refine_ls_R_factor_all 0.1252
_refine_ls_R_factor_gt 0.0684
_refine_ls_shift/su_max 0.000
_refine_ls_shift/su_mean 0.000
_refine_ls_structure_factor_coef Fsqd
_refine_ls_weighting_details 'calc w=1/[\s^2^(Fo^2^)+(0.0696P)^2^+0.3452P] where P=(Fo^2^+2Fc^2^)/3'
_refine_ls_weighting_scheme calc
_refine_ls_wR_factor_gt 0.1473
_refine_ls_wR_factor_ref 0.1752
_reflns_number_gt 3519
_reflns_number_total 5882
_reflns_threshold_expression >2sigma(I)
_cod_data_source_file jp807748t_si_001.cif
_cod_data_source_block 4
_cod_depositor_comments
;
The following automatic conversions were performed:

'_symmetry_cell_setting' value 'Monoclinic' changed to 'monoclinic'
according to
/usr/data/users/saulius/automatic-downloads/retrospective/ACS/lib/dictionaries/cif_core.dic
dictionary named 'cif_core.dic' version 2.4.2 from 2011-04-26.

Automatic conversion script
Id: cif_fix_values 2281 2013-09-26 08:29:07Z andrius 

The following automatic conversions were performed:

'_exptl_crystal_density_meas' value 'not_measured' was changed to '?'
- the value is perceived as not measured.

Automatic conversion script
Id: cif_fix_values 3008 2015-01-20 13:52:24Z robertas 
;
_cod_original_sg_symbol_H-M P2(1)/n
_cod_database_code 1516378

loop_
_symmetry_equiv_pos_as_xyz
'x, y, z'
'-x+1/2, y+1/2, -z+1/2'
'-x, -y, -z'
'x-1/2, -y-1/2, z-1/2'

loop_
_atom_site_label
_atom_site_type_symbol
_atom_site_fract_x
_atom_site_fract_y
_atom_site_fract_z
_atom_site_U_iso_or_equiv
_atom_site_adp_type
_atom_site_occupancy
_atom_site_symmetry_multiplicity
_atom_site_calc_flag
_atom_site_refinement_flags
N1 N 0.7229(3) 0.15853(8) 0.0492(2) 0.0520(7) Uani 1 1 d .
H1A H 0.6563 0.1713 0.0768 0.062 Uiso 1 1 calc R
N2 N 1.0010(3) 0.28388(10) -0.3442(3) 0.0712(9) Uani 1 1 d .
C1 C 0.9318(3) 0.05561(10) 0.1396(3) 0.0498(8) Uani 1 1 d .
H1B H 1.0168 0.0440 0.1313 0.060 Uiso 1 1 calc R
C2 C 0.8936(3) 0.09782(11) 0.0911(3) 0.0539(9) Uani 1 1 d .
H2A H 0.9545 0.1147 0.0540 0.065 Uiso 1 1 calc R
C3 C 0.7659(3) 0.11577(10) 0.0964(2) 0.0434(7) Uani 1 1 d .
C4 C 0.6793(3) 0.09005(10) 0.1555(3) 0.0503(8) Uani 1 1 d .
H4A H 0.5929 0.1012 0.1605 0.060 Uiso 1 1 calc R
C5 C 0.7197(3) 0.04827(10) 0.2068(3) 0.0503(8) Uani 1 1 d .
H5A H 0.6599 0.0320 0.2467 0.060 Uiso 1 1 calc R
C6 C 0.8473(3) 0.02958(10) 0.2008(2) 0.0421(7) Uani 1 1 d .
C7 C 0.8911(3) -0.01554(10) 0.2552(3) 0.0455(8) Uani 1 1 d .
C8 C 0.9951(3) -0.04286(11) 0.2019(3) 0.0597(9) Uani 1 1 d .
H8A H 1.0133 -0.0715 0.2431 0.089 Uiso 1 1 calc R
H8B H 1.0765 -0.0249 0.2052 0.089 Uiso 1 1 calc R
H8C H 0.9622 -0.0496 0.1235 0.089 Uiso 1 1 calc R
C9 C 0.8433(3) -0.02982(10) 0.3503(3) 0.0510(8) Uani 1 1 d .
H9A H 0.7856 -0.0094 0.3814 0.061 Uiso 1 1 calc R
C10 C 0.8716(3) -0.07426(10) 0.4115(3) 0.0436(7) Uani 1 1 d .
C11 C 0.9167(3) -0.07458(11) 0.5281(3) 0.0555(9) Uani 1 1 d .
H11A H 0.9285 -0.0465 0.5676 0.067 Uiso 1 1 calc R
C12 C 0.9444(3) -0.11609(12) 0.5863(3) 0.0621(9) Uani 1 1 d .
H12A H 0.9752 -0.1156 0.6642 0.075 Uiso 1 1 calc R
C13 C 0.9267(3) -0.15787(12) 0.5297(3) 0.0586(9) Uani 1 1 d .
H13A H 0.9472 -0.1857 0.5686 0.070 Uiso 1 1 calc R
C14 C 0.8787(3) -0.15831(11) 0.4160(3) 0.0573(9) Uani 1 1 d .
H14A H 0.8635 -0.1866 0.3778 0.069 Uiso 1 1 calc R
C15 C 0.8525(3) -0.11705(11) 0.3575(3) 0.0541(8) Uani 1 1 d .
H15A H 0.8212 -0.1180 0.2798 0.065 Uiso 1 1 calc R
C16 C 0.7744(3) 0.18291(10) -0.0370(2) 0.0445(7) Uani 1 1 d .
C17 C 0.8379(3) 0.16098(10) -0.1216(3) 0.0550(9) Uani 1 1 d .
H17A H 0.8450 0.1286 -0.1226 0.066 Uiso 1 1 calc R
C18 C 0.8901(3) 0.18727(11) -0.2037(3) 0.0589(9) Uani 1 1 d .
H18A H 0.9332 0.1724 -0.2592 0.071 Uiso 1 1 calc R
C19 C 0.8795(3) 0.23504(10) -0.2048(3) 0.0472(8) Uani 1 1 d .
C20 C 0.8109(3) 0.25653(10) -0.1248(3) 0.0499(8) Uani 1 1 d .
H20A H 0.8001 0.2888 -0.1266 0.060 Uiso 1 1 calc R
C21 C 0.7587(3) 0.23089(10) -0.0429(3) 0.0497(8) Uani 1 1 d .
H21A H 0.7118 0.2459 0.0099 0.060 Uiso 1 1 calc R
C22 C 0.9443(3) 0.26213(11) -0.2846(3) 0.0557(9) Uani 1 1 d .
N3 N 0.2327(2) 0.15918(8) 0.0078(2) 0.0526(7) Uani 1 1 d .
H3A H 0.1620 0.1724 0.0278 0.063 Uiso 1 1 calc R
N4 N 0.5560(3) 0.28257(12) -0.3596(3) 0.0837(10) Uani 1 1 d .
C23 C 0.3232(3) 0.03494(10) 0.0579(3) 0.0502(8) Uani 1 1 d .
H23A H 0.3368 0.0085 0.0150 0.060 Uiso 1 1 calc R
C24 C 0.2905(3) 0.07640(10) 0.0020(3) 0.0514(8) Uani 1 1 d .
H24A H 0.2820 0.0773 -0.0776 0.062 Uiso 1 1 calc R
C25 C 0.2702(3) 0.11665(10) 0.0621(3) 0.0470(8) Uani 1 1 d .
C26 C 0.2824(3) 0.11373(11) 0.1802(3) 0.0526(8) Uani 1 1 d .
H26A H 0.2685 0.1402 0.2229 0.063 Uiso 1 1 calc R
C27 C 0.3151(3) 0.07198(10) 0.2359(3) 0.0526(8) Uani 1 1 d .
H27A H 0.3230 0.0711 0.3154 0.063 Uiso 1 1 calc R
C28 C 0.3364(3) 0.03148(10) 0.1766(2) 0.0427(7) Uani 1 1 d .
C29 C 0.3695(3) -0.01376(10) 0.2358(3) 0.0459(8) Uani 1 1 d .
C30 C 0.4162(5) -0.05208(11) 0.1656(3) 0.0921(15) Uani 1 1 d .
H30A H 0.4295 -0.0798 0.2112 0.138 Uiso 1 1 calc R
H30B H 0.4996 -0.0433 0.1391 0.138 Uiso 1 1 calc R
H30C H 0.3497 -0.0579 0.1010 0.138 Uiso 1 1 calc R
C31 C 0.3525(3) -0.02094(11) 0.3443(3) 0.0600(9) Uani 1 1 d .
H31A H 0.3190 0.0042 0.3819 0.072 Uiso 1 1 calc R
C32 C 0.3797(3) -0.06338(11) 0.4126(3) 0.0532(8) Uani 1 1 d .
C33 C 0.5037(4) -0.08544(12) 0.4247(3) 0.0683(10) Uani 1 1 d .
H33A H 0.5742 -0.0724 0.3911 0.082 Uiso 1 1 calc R
C34 C 0.5247(4) -0.12642(13) 0.4858(3) 0.0782(12) Uani 1 1 d .
H34A H 0.6085 -0.1408 0.4917 0.094 Uiso 1 1 calc R
C35 C 0.4247(4) -0.14592(14) 0.5371(3) 0.0840(12) Uani 1 1 d .
H35A H 0.4394 -0.1736 0.5781 0.101 Uiso 1 1 calc R
C36 C 0.3026(5) -0.12455(16) 0.5279(4) 0.1059(16) Uani 1 1 d .
H36A H 0.2333 -0.1378 0.5628 0.127 Uiso 1 1 calc R
C37 C 0.2800(4) -0.08339(14) 0.4672(3) 0.0847(13) Uani 1 1 d .
H37A H 0.1963 -0.0690 0.4632 0.102 Uiso 1 1 calc R
C38 C 0.2954(3) 0.18235(10) -0.0735(2) 0.0449(7) Uani 1 1 d .
C39 C 0.4056(3) 0.16371(10) -0.1205(3) 0.0491(8) Uani 1 1 d .
H39A H 0.4370 0.1340 -0.0996 0.059 Uiso 1 1 calc R
C40 C 0.4671(3) 0.18939(11) -0.1976(3) 0.0528(8) Uani 1 1 d .
H40A H 0.5399 0.1767 -0.2289 0.063 Uiso 1 1 calc R
C41 C 0.4231(3) 0.23342(11) -0.2294(3) 0.0489(8) Uani 1 1 d .
C42 C 0.3127(3) 0.25176(11) -0.1843(3) 0.0569(9) Uani 1 1 d .
H42A H 0.2814 0.2814 -0.2059 0.068 Uiso 1 1 calc R
C43 C 0.2499(3) 0.22633(10) -0.1082(3) 0.0534(8) Uani 1 1 d .
H43A H 0.1753 0.2388 -0.0792 0.064 Uiso 1 1 calc R
C44 C 0.4955(3) 0.26078(12) -0.3039(3) 0.0602(9) Uani 1 1 d .

loop_
_atom_site_aniso_label
_atom_site_aniso_U_11
_atom_site_aniso_U_22
_atom_site_aniso_U_33
_atom_site_aniso_U_23
_atom_site_aniso_U_13
_atom_site_aniso_U_12
N1 0.0528(16) 0.0487(16) 0.0598(17) 0.0099(13) 0.0276(13) 0.0124(13)
N2 0.070(2) 0.072(2) 0.076(2) 0.0235(17) 0.0240(17) 0.0035(17)
C1 0.0390(17) 0.0494(19) 0.063(2) 0.0062(16) 0.0148(16) 0.0010(15)
C2 0.049(2) 0.055(2) 0.061(2) 0.0134(17) 0.0207(17) 0.0009(16)
C3 0.0455(18) 0.0405(17) 0.0455(18) 0.0008(14) 0.0111(14) -0.0006(15)
C4 0.0412(18) 0.054(2) 0.058(2) 0.0020(16) 0.0188(16) 0.0041(15)
C5 0.0468(19) 0.0488(19) 0.058(2) 0.0091(16) 0.0189(16) -0.0028(15)
C6 0.0417(17) 0.0414(17) 0.0440(18) -0.0018(14) 0.0086(14) -0.0039(14)
C7 0.0402(17) 0.0458(18) 0.052(2) -0.0026(15) 0.0093(15) -0.0054(14)
C8 0.056(2) 0.055(2) 0.071(2) 0.0081(17) 0.0213(18) 0.0061(16)
C9 0.054(2) 0.0437(19) 0.057(2) 0.0005(16) 0.0134(16) 0.0017(15)
C10 0.0426(18) 0.0475(19) 0.0435(19) 0.0006(15) 0.0158(14) -0.0001(14)
C11 0.060(2) 0.057(2) 0.052(2) -0.0084(17) 0.0177(17) -0.0044(17)
C12 0.067(2) 0.069(2) 0.050(2) 0.0087(19) 0.0027(17) -0.0033(19)
C13 0.054(2) 0.057(2) 0.067(3) 0.0180(19) 0.0164(18) 0.0044(17)
C14 0.066(2) 0.0413(19) 0.068(2) 0.0026(17) 0.0228(19) -0.0040(17)
C15 0.064(2) 0.049(2) 0.049(2) -0.0013(16) 0.0080(16) -0.0092(17)
C16 0.0442(17) 0.0435(18) 0.0471(19) 0.0024(15) 0.0114(15) 0.0030(15)
C17 0.068(2) 0.0392(18) 0.062(2) 0.0026(16) 0.0258(18) 0.0046(16)
C18 0.066(2) 0.058(2) 0.058(2) 0.0035(17) 0.0284(18) 0.0091(18)
C19 0.0432(18) 0.0470(19) 0.0524(19) 0.0060(16) 0.0103(15) 0.0046(15)
C20 0.0540(19) 0.0382(17) 0.058(2) 0.0068(16) 0.0077(16) 0.0057(15)
C21 0.057(2) 0.0454(19) 0.0485(19) 0.0004(15) 0.0150(16) 0.0091(16)
C22 0.052(2) 0.051(2) 0.066(2) 0.0114(18) 0.0150(18) 0.0065(17)
N3 0.0455(15) 0.0542(17) 0.0618(18) 0.0099(14) 0.0212(13) 0.0099(13)
N4 0.071(2) 0.096(3) 0.087(2) 0.028(2) 0.0175(19) -0.0171(19)
C23 0.061(2) 0.0456(19) 0.045(2) -0.0083(15) 0.0118(16) -0.0035(16)
C24 0.063(2) 0.053(2) 0.0390(18) -0.0019(16) 0.0100(16) -0.0004(17)
C25 0.0406(17) 0.051(2) 0.051(2) -0.0013(16) 0.0155(15) 0.0002(15)
C26 0.067(2) 0.048(2) 0.047(2) -0.0047(16) 0.0206(17) 0.0035(17)
C27 0.070(2) 0.050(2) 0.0407(19) -0.0006(16) 0.0168(16) -0.0042(17)
C28 0.0381(16) 0.0475(19) 0.0447(19) -0.0053(14) 0.0133(14) -0.0023(14)
C29 0.0450(18) 0.0467(19) 0.048(2) -0.0015(15) 0.0132(15) -0.0061(14)
C30 0.167(5) 0.048(2) 0.067(3) -0.0002(19) 0.039(3) 0.022(3)
C31 0.074(2) 0.056(2) 0.054(2) 0.0034(17) 0.0234(18) 0.0150(18)
C32 0.058(2) 0.058(2) 0.0455(19) 0.0007(16) 0.0112(16) 0.0085(17)
C33 0.053(2) 0.073(3) 0.080(3) 0.020(2) 0.0127(19) 0.0016(19)
C34 0.060(2) 0.085(3) 0.090(3) 0.025(2) 0.007(2) 0.016(2)
C35 0.079(3) 0.077(3) 0.096(3) 0.033(2) 0.012(3) 0.009(2)
C36 0.080(3) 0.116(4) 0.126(4) 0.068(3) 0.033(3) 0.011(3)
C37 0.069(3) 0.099(3) 0.092(3) 0.035(3) 0.033(2) 0.019(2)
C38 0.0370(17) 0.0495(19) 0.0487(19) -0.0051(15) 0.0073(14) -0.0022(15)
C39 0.0505(19) 0.0423(18) 0.056(2) -0.0004(15) 0.0136(16) 0.0029(15)
C40 0.0436(18) 0.062(2) 0.055(2) -0.0072(17) 0.0117(16) -0.0054(17)
C41 0.0446(19) 0.054(2) 0.0471(19) 0.0036(16) 0.0017(15) -0.0059(16)
C42 0.059(2) 0.047(2) 0.063(2) 0.0090(17) 0.0049(18) 0.0033(17)
C43 0.0484(19) 0.0485(19) 0.064(2) 0.0092(17) 0.0115(16) 0.0106(16)
C44 0.051(2) 0.069(2) 0.060(2) 0.0100(19) 0.0035(18) -0.0053(18)

loop_
_atom_type_symbol
_atom_type_description
_atom_type_scat_dispersion_real
_atom_type_scat_dispersion_imag
_atom_type_scat_source
C C 0.0033 0.0016 'International Tables Vol C Tables 4.2.6.8 and 6.1.1.4'
H H 0.0000 0.0000 'International Tables Vol C Tables 4.2.6.8 and 6.1.1.4'
N N 0.0061 0.0033 'International Tables Vol C Tables 4.2.6.8 and 6.1.1.4'

loop_
_geom_angle_atom_site_label_1
_geom_angle_atom_site_label_2
_geom_angle_atom_site_label_3
_geom_angle
C16 N1 C3 127.8(2)
C2 C1 C6 122.1(3)
C1 C2 C3 121.3(3)
C2 C3 C4 117.5(3)
C2 C3 N1 123.3(3)
C4 C3 N1 119.1(3)
C5 C4 C3 120.9(3)
C4 C5 C6 122.1(3)
C1 C6 C5 116.1(3)
C1 C6 C7 121.6(3)
C5 C6 C7 122.3(3)
C9 C7 C6 120.7(3)
C9 C7 C8 122.0(3)
C6 C7 C8 117.2(3)
C7 C9 C10 127.5(3)
C15 C10 C11 117.2(3)
C15 C10 C9 122.3(3)
C11 C10 C9 120.5(3)
C12 C11 C10 120.9(3)
C13 C12 C11 120.4(3)
C14 C13 C12 119.5(3)
C13 C14 C15 120.3(3)
C14 C15 C10 121.7(3)
N1 C16 C21 119.2(3)
N1 C16 C17 122.7(3)
C21 C16 C17 118.1(3)
C18 C17 C16 120.0(3)
C19 C18 C17 121.1(3)
C18 C19 C20 118.9(3)
C18 C19 C22 120.4(3)
C20 C19 C22 120.6(3)
C21 C20 C19 120.6(3)
C20 C21 C16 121.2(3)
N2 C22 C19 176.8(4)
C38 N3 C25 127.9(3)
C24 C23 C28 121.9(3)
C23 C24 C25 121.1(3)
C24 C25 C26 117.6(3)
C24 C25 N3 122.7(3)
C26 C25 N3 119.6(3)
C25 C26 C27 120.9(3)
C26 C27 C28 121.9(3)
C27 C28 C23 116.4(3)
C27 C28 C29 122.2(3)
C23 C28 C29 121.3(3)
C31 C29 C30 120.6(3)
C31 C29 C28 122.5(3)
C30 C29 C28 116.8(3)
C29 C31 C32 128.3(3)
C37 C32 C33 117.0(3)
C37 C32 C31 120.4(3)
C33 C32 C31 122.6(3)
C34 C33 C32 121.3(3)
C35 C34 C33 120.8(4)
C34 C35 C36 119.1(4)
C35 C36 C37 120.8(4)
C32 C37 C36 121.0(4)
N3 C38 C43 118.8(3)
N3 C38 C39 122.7(3)
C43 C38 C39 118.5(3)
C40 C39 C38 119.8(3)
C39 C40 C41 121.2(3)
C40 C41 C42 119.2(3)
C40 C41 C44 119.9(3)
C42 C41 C44 120.8(3)
C43 C42 C41 120.1(3)
C42 C43 C38 121.1(3)
N4 C44 C41 177.7(4)

loop_
_geom_bond_atom_site_label_1
_geom_bond_atom_site_label_2
_geom_bond_distance
N1 C16 1.384(3)
N1 C3 1.392(3)
N2 C22 1.142(4)
C1 C2 1.372(4)
C1 C6 1.394(4)
C2 C3 1.386(4)
C3 C4 1.389(4)
C4 C5 1.379(4)
C5 C6 1.396(4)
C6 C7 1.485(4)
C7 C9 1.336(4)
C7 C8 1.501(4)
C9 C10 1.474(4)
C10 C15 1.384(4)
C10 C11 1.390(4)
C11 C12 1.383(4)
C12 C13 1.371(4)
C13 C14 1.364(4)
C14 C15 1.377(4)
C16 C21 1.385(4)
C16 C17 1.396(4)
C17 C18 1.378(4)
C18 C19 1.374(4)
C19 C20 1.378(4)
C19 C22 1.434(4)
C20 C21 1.368(4)
N3 C38 1.379(4)
N3 C25 1.406(4)
N4 C44 1.134(4)
C23 C24 1.378(4)
C23 C28 1.390(4)
C24 C25 1.382(4)
C25 C26 1.383(4)
C26 C27 1.384(4)
C27 C28 1.385(4)
C28 C29 1.490(4)
C29 C31 1.325(4)
C29 C30 1.485(4)
C31 C32 1.465(4)
C32 C37 1.377(5)
C32 C33 1.384(4)
C33 C34 1.380(5)
C34 C35 1.352(5)
C35 C36 1.359(5)
C36 C37 1.383(5)
C38 C43 1.385(4)
C38 C39 1.401(4)
C39 C40 1.373(4)
C40 C41 1.373(4)
C41 C42 1.387(4)
C41 C44 1.438(4)
C42 C43 1.368(4)
